data_4032322
loop_
_publ_author_name
'Safin, Damir A.'
'Mitoraj, Mariusz P.'
'Babashkina, Maria G.'
'Kubisiak, Piotr'
'Robeyns, Koen'
'Filinchuk, Yaroslav'

_publ_section_title
;
 Alternative Route Toward Nitrones: Experimental and Theoretical Findings.
;
_journal_issue 3
_journal_name_full 'The Journal of organic chemistry'
_journal_page_first 1666
_journal_page_last 1675
_journal_paper_doi 10.1021/acs.joc.6b02821
_journal_volume 82
_journal_year 2017
_chemical_formula_moiety 'C14 H10 N4'
_chemical_formula_sum 'C14 H10 N4'
_chemical_formula_weight 234.26
_space_group_crystal_system orthorhombic
_space_group_IT_number 29
_space_group_name_Hall 'P 2c -2ac'
_space_group_name_H-M_alt 'P c a 21'
_symmetry_space_group_name_Hall 'P 2c -2ac'
_symmetry_space_group_name_H-M 'P c a 21'
_atom_sites_solution_hydrogens geom
_audit_creation_method SHELXL-2014/7
_cell_angle_alpha 90
_cell_angle_beta 90
_cell_angle_gamma 90
_cell_formula_units_Z 12
_cell_length_a 30.257(2)
_cell_length_b 6.1188(4)
_cell_length_c 18.0108(13)
_cell_measurement_reflns_used 1848
_cell_measurement_temperature 150(2)
_cell_measurement_theta_max 24.2850
_cell_measurement_theta_min 3.3140
_cell_volume 3334.5(4)
_computing_cell_refinement
;
CrysAlisPro, Agilent Technologies,
Version 1.171.37.31 (release 14-01-2014 CrysAlis171 .NET)
(compiled Jan 14 2014,18:38:05)
;
_computing_data_collection MAR
_computing_data_reduction
;
CrysAlisPro, Agilent Technologies,
Version 1.171.37.31 (release 14-01-2014 CrysAlis171 .NET)
(compiled Jan 14 2014,18:38:05)
;
_computing_molecular_graphics 'MERCURY (Macrae et al., 2008)'
_computing_publication_material
;

'MERCURY (Macrae et al., 2008), Platon (Spek, 2009)'



;
_computing_structure_refinement 'SHELXL-2014/7 (Sheldrick, 2014)'
_computing_structure_solution 'SHELXS-97 (Sheldrick, 1990)'
_diffrn_ambient_temperature 150(2)
_diffrn_measured_fraction_theta_full 0.995
_diffrn_measured_fraction_theta_max 0.995
_diffrn_measurement_device_type 'MAR345 image plate'
_diffrn_measurement_method '150 images, \D\F 1.2\% '
_diffrn_radiation_monochromator 'Xenocs Fox3D mirror'
_diffrn_radiation_source 'Rigaku UltraX 18 rotating anode'
_diffrn_radiation_type MoK\a
_diffrn_radiation_wavelength 0.71073
_diffrn_reflns_av_R_equivalents 0.0996
_diffrn_reflns_av_unetI/netI 0.0744
_diffrn_reflns_Laue_measured_fraction_full 0.995
_diffrn_reflns_Laue_measured_fraction_max 0.995
_diffrn_reflns_limit_h_max 31
_diffrn_reflns_limit_h_min -31
_diffrn_reflns_limit_k_max 6
_diffrn_reflns_limit_k_min -6
_diffrn_reflns_limit_l_max 18
_diffrn_reflns_limit_l_min -18
_diffrn_reflns_number 12667
_diffrn_reflns_point_group_measured_fraction_full 0.983
_diffrn_reflns_point_group_measured_fraction_max 0.983
_diffrn_reflns_theta_full 21.967
_diffrn_reflns_theta_max 21.967
_diffrn_reflns_theta_min 2.921
_exptl_absorpt_coefficient_mu 0.088
_exptl_absorpt_correction_T_max 1.00000
_exptl_absorpt_correction_T_min 0.94782
_exptl_absorpt_correction_type multi-scan
_exptl_absorpt_process_details
;
CrysAlisPro, Agilent Technologies,
Version 1.171.37.35 (release 13-08-2014 CrysAlis171 .NET)
(compiled Aug 13 2014,18:06:01)
Empirical absorption correction using spherical harmonics,
 implemented in SCALE3 ABSPACK scaling algorithm.
;
_exptl_crystal_colour colourless
_exptl_crystal_density_diffrn 1.400
_exptl_crystal_description plate
_exptl_crystal_F_000 1464
_exptl_crystal_size_max 0.120
_exptl_crystal_size_mid 0.100
_exptl_crystal_size_min 0.040
_refine_diff_density_max 1.049
_refine_diff_density_min -0.616
_refine_diff_density_rms 0.156
_refine_ls_abs_structure_details
;
 Flack x determined using 681 quotients [(I+)-(I-)]/[(I+)+(I-)]
 (Parsons, Flack and Wagner, Acta Cryst. B69 (2013) 249-259).
;
_refine_ls_abs_structure_Flack 0.6(10)
_refine_ls_extinction_method none
_refine_ls_goodness_of_fit_ref 1.067
_refine_ls_hydrogen_treatment constr
_refine_ls_matrix_type full
_refine_ls_number_parameters 451
_refine_ls_number_reflns 4000
_refine_ls_number_restraints 619
_refine_ls_restrained_S_all 1.028
_refine_ls_R_factor_all 0.2690
_refine_ls_R_factor_gt 0.2165
_refine_ls_shift/su_max 0.000
_refine_ls_shift/su_mean 0.000
_refine_ls_structure_factor_coef Fsqd
_refine_ls_weighting_details 'w=1/[\s^2^(Fo^2^)+(0.0800P)^2^+95.0000P] where P=(Fo^2^+2Fc^2^)/3'
_refine_ls_weighting_scheme calc
_refine_ls_wR_factor_gt 0.4274
_refine_ls_wR_factor_ref 0.4573
_reflns_Friedel_coverage 0.898
_reflns_Friedel_fraction_full 0.969
_reflns_Friedel_fraction_max 0.969
_reflns_number_gt 2458
_reflns_number_total 4000
_reflns_threshold_expression 'I > 2\s(I)'
_cod_data_source_file jo6b02821_si_003.cif
_cod_data_source_block 3
_cod_database_code 4032322
_shelx_shelxl_version_number 2014/7
_shelx_space_group_comment
;
The symmetry employed for this shelxl refinement is uniquely defined
by the following loop, which should always be used as a source of
symmetry information in preference to the above space-group names.
They are only intended as comments.
;
_shelx_estimated_absorpt_t_min 0.989
_shelx_estimated_absorpt_t_max 0.996

loop_
_space_group_symop_operation_xyz
'x, y, z'
'-x, -y, z+1/2'
'x+1/2, -y, z'
'-x+1/2, y, z+1/2'

loop_
_atom_site_label
_atom_site_type_symbol
_atom_site_fract_x
_atom_site_fract_y
_atom_site_fract_z
_atom_site_U_iso_or_equiv
_atom_site_adp_type
_atom_site_occupancy
_atom_site_site_symmetry_order
_atom_site_calc_flag
_atom_site_refinement_flags_posn
_atom_site_refinement_flags_adp
C1 C 0.3240(5) 0.407(3) 0.6894(10) 0.055(6) Uani 1 1 d DG U
H1 H 0.3009 0.3671 0.7224 0.067 Uiso 1 1 calc R U
C2 C 0.3427(6) 0.251(2) 0.6429(11) 0.063(6) Uani 1 1 d DG U
H2 H 0.3323 0.1045 0.6441 0.075 Uiso 1 1 calc R U
C3 C 0.3765(6) 0.309(2) 0.5946(9) 0.052(5) Uani 1 1 d DG U
H3 H 0.3893 0.2027 0.5628 0.062 Uiso 1 1 calc R U
C4 C 0.3917(5) 0.524(3) 0.5928(9) 0.047(5) Uani 1 1 d DG U
C5 C 0.3730(6) 0.680(2) 0.6393(10) 0.050(5) Uani 1 1 d DG U
H5 H 0.3834 0.8263 0.6381 0.060 Uiso 1 1 calc R U
C6 C 0.3392(6) 0.621(3) 0.6876(9) 0.051(5) Uani 1 1 d DG U
H6 H 0.3264 0.7281 0.7194 0.062 Uiso 1 1 calc R U
C7 C 0.4280(6) 0.592(3) 0.5385(10) 0.046(5) Uani 1 1 d D U
C8 C 0.4498(6) 0.443(3) 0.5009(9) 0.043(5) Uani 1 1 d D U
H8 H 0.4433 0.2922 0.5054 0.051 Uiso 1 1 calc R U
N9 N 0.4836(5) 0.519(3) 0.4533(9) 0.047(4) Uani 1 1 d D U
C10 C 0.4912(6) 0.744(3) 0.4497(10) 0.048(5) Uani 1 1 d D U
N11 N 0.4659(5) 0.901(3) 0.4926(10) 0.045(4) Uani 1 1 d D U
N12 N 0.4345(5) 0.816(3) 0.5367(9) 0.047(4) Uani 1 1 d D U
C13 C 0.5290(6) 0.827(3) 0.4030(10) 0.041(4) Uani 1 1 d D U
N14 N 0.5556(6) 0.681(3) 0.3760(10) 0.057(5) Uani 1 1 d D U
C15 C 0.5864(6) 0.752(4) 0.3335(10) 0.050(5) Uani 1 1 d D U
H15 H 0.6060 0.6450 0.3139 0.060 Uiso 1 1 calc R U
C16 C 0.5934(6) 0.949(3) 0.3149(10) 0.032(4) Uani 1 1 d D U
H16 H 0.6171 0.9844 0.2825 0.038 Uiso 1 1 calc R U
C17 C 0.5666(7) 1.107(4) 0.3421(12) 0.043(5) Uani 1 1 d D U
H17 H 0.5709 1.2567 0.3301 0.052 Uiso 1 1 calc R U
C18 C 0.5311(7) 1.038(3) 0.3902(11) 0.042(5) Uani 1 1 d D U
H18 H 0.5106 1.1379 0.4112 0.051 Uiso 1 1 calc R U
C21 C 0.1588(5) 0.471(3) 0.6942(10) 0.053(6) Uani 1 1 d DG U
H21 H 0.1361 0.4351 0.7284 0.064 Uiso 1 1 calc R U
C22 C 0.1784(6) 0.308(2) 0.6517(11) 0.058(6) Uani 1 1 d DG U
H22 H 0.1690 0.1606 0.6569 0.070 Uiso 1 1 calc R U
C23 C 0.2117(6) 0.361(2) 0.6016(10) 0.053(5) Uani 1 1 d DG U
H23 H 0.2251 0.2492 0.5726 0.063 Uiso 1 1 calc R U
C24 C 0.2254(5) 0.576(2) 0.5940(9) 0.038(4) Uani 1 1 d DG U
C25 C 0.2058(6) 0.739(2) 0.6365(10) 0.048(5) Uani 1 1 d DG U
H25 H 0.2152 0.8868 0.6313 0.057 Uiso 1 1 calc R U
C26 C 0.1725(6) 0.687(3) 0.6866(10) 0.052(5) Uani 1 1 d DG U
H26 H 0.1591 0.7982 0.7156 0.063 Uiso 1 1 calc R U
C27 C 0.2614(6) 0.640(3) 0.5386(9) 0.038(4) Uani 1 1 d D U
C28 C 0.2823(6) 0.489(3) 0.5008(9) 0.043(5) Uani 1 1 d D U
H28 H 0.2751 0.3390 0.5060 0.052 Uiso 1 1 calc R U
N29 N 0.3160(5) 0.559(3) 0.4522(9) 0.037(4) Uani 1 1 d D U
C30 C 0.3246(6) 0.780(3) 0.4480(10) 0.032(4) Uani 1 1 d D U
N31 N 0.3002(5) 0.937(3) 0.4911(9) 0.035(4) Uani 1 1 d D U
N32 N 0.2685(5) 0.863(3) 0.5366(9) 0.039(4) Uani 1 1 d D U
C33 C 0.3608(6) 0.860(3) 0.3974(9) 0.035(4) Uani 1 1 d D U
N34 N 0.3847(6) 0.717(3) 0.3628(9) 0.043(4) Uani 1 1 d D U
C35 C 0.4159(6) 0.796(4) 0.3220(10) 0.045(5) Uani 1 1 d D U
H35 H 0.4338 0.6937 0.2963 0.054 Uiso 1 1 calc R U
C36 C 0.4252(6) 0.996(4) 0.3125(10) 0.035(5) Uani 1 1 d D U
H36 H 0.4490 1.0371 0.2810 0.042 Uiso 1 1 calc R U
C37 C 0.4011(7) 1.152(4) 0.3477(12) 0.049(5) Uani 1 1 d D U
H37 H 0.4071 1.3030 0.3422 0.058 Uiso 1 1 calc R U
C38 C 0.3658(6) 1.073(3) 0.3939(11) 0.040(5) Uani 1 1 d D U
H38 H 0.3470 1.1702 0.4204 0.048 Uiso 1 1 calc R U
C41 C -0.0117(6) 0.549(3) 0.6957(10) 0.063(6) Uani 1 1 d DG U
H41 H -0.0345 0.5121 0.7296 0.076 Uiso 1 1 calc R U
C42 C 0.0157(6) 0.387(3) 0.6673(12) 0.061(6) Uani 1 1 d DG U
H42 H 0.0115 0.2391 0.6817 0.073 Uiso 1 1 calc R U
C43 C 0.0491(6) 0.441(3) 0.6176(11) 0.060(6) Uani 1 1 d DG U
H43 H 0.0678 0.3303 0.5982 0.072 Uiso 1 1 calc R U
C44 C 0.0552(5) 0.658(3) 0.5964(10) 0.059(5) Uani 1 1 d DG U
C45 C 0.0278(6) 0.820(2) 0.6249(12) 0.067(6) Uani 1 1 d DG U
H45 H 0.0320 0.9675 0.6104 0.080 Uiso 1 1 calc R U
C46 C -0.0056(6) 0.765(3) 0.6745(11) 0.068(6) Uani 1 1 d DG U
H46 H -0.0243 0.8763 0.6939 0.082 Uiso 1 1 calc R U
C47 C 0.0925(6) 0.715(4) 0.5427(10) 0.064(5) Uani 1 1 d D U
C48 C 0.1126(7) 0.561(4) 0.5056(10) 0.058(5) Uani 1 1 d D U
H48 H 0.1038 0.4131 0.5111 0.069 Uiso 1 1 calc R U
N49 N 0.1476(6) 0.616(3) 0.4571(10) 0.059(5) Uani 1 1 d D U
C50 C 0.1577(7) 0.838(4) 0.4532(11) 0.059(5) Uani 1 1 d D U
N51 N 0.1344(7) 1.004(3) 0.4956(11) 0.066(5) Uani 1 1 d D U
N52 N 0.1017(6) 0.936(3) 0.5403(11) 0.067(5) Uani 1 1 d D U
C53 C 0.1932(6) 0.916(3) 0.4010(10) 0.044(5) Uani 1 1 d D U
N54 N 0.2145(6) 0.768(3) 0.3637(9) 0.051(5) Uani 1 1 d D U
C55 C 0.2457(7) 0.844(4) 0.3228(10) 0.047(5) Uani 1 1 d D U
H55 H 0.2618 0.7388 0.2949 0.057 Uiso 1 1 calc R U
C56 C 0.2578(6) 1.041(3) 0.3146(11) 0.035(5) Uani 1 1 d D U
H56 H 0.2815 1.0760 0.2820 0.042 Uiso 1 1 calc R U
C57 C 0.2366(7) 1.202(4) 0.3529(13) 0.056(5) Uani 1 1 d D U
H57 H 0.2446 1.3516 0.3490 0.067 Uiso 1 1 calc R U
C58 C 0.2011(7) 1.127(3) 0.3998(12) 0.049(5) Uani 1 1 d D U
H58 H 0.1840 1.2265 0.4286 0.059 Uiso 1 1 calc R U

loop_
_atom_site_aniso_label
_atom_site_aniso_U_11
_atom_site_aniso_U_22
_atom_site_aniso_U_33
_atom_site_aniso_U_23
_atom_site_aniso_U_13
_atom_site_aniso_U_12
C1 0.054(8) 0.061(7) 0.051(8) 0.010(6) 0.002(6) 0.003(6)
C2 0.067(8) 0.059(7) 0.063(9) 0.003(6) 0.004(6) -0.005(6)
C3 0.056(8) 0.050(6) 0.050(8) 0.003(6) 0.000(6) 0.002(6)
C4 0.041(7) 0.050(7) 0.051(8) 0.002(6) -0.001(6) 0.007(6)
C5 0.050(8) 0.053(7) 0.047(8) -0.001(6) -0.002(6) 0.003(6)
C6 0.047(8) 0.058(7) 0.048(8) 0.000(6) -0.001(6) 0.007(6)
C7 0.044(7) 0.052(6) 0.041(8) 0.002(6) -0.005(6) 0.002(6)
C8 0.039(7) 0.051(6) 0.038(8) 0.001(6) -0.007(6) 0.000(6)
N9 0.040(7) 0.056(6) 0.044(7) 0.002(6) -0.003(5) 0.000(6)
C10 0.045(7) 0.053(6) 0.045(8) 0.002(6) 0.001(6) 0.002(6)
N11 0.040(7) 0.053(6) 0.042(7) 0.001(6) -0.002(5) -0.001(5)
N12 0.038(7) 0.055(6) 0.048(7) 0.001(6) 0.000(5) 0.004(6)
C13 0.041(7) 0.045(6) 0.037(8) -0.001(6) -0.004(6) 0.001(5)
N14 0.057(7) 0.052(7) 0.062(8) -0.001(6) 0.013(6) 0.001(5)
C15 0.048(8) 0.050(6) 0.052(8) -0.004(6) 0.003(6) 0.001(6)
C16 0.027(7) 0.049(7) 0.020(7) -0.004(6) -0.012(6) -0.004(6)
C17 0.045(8) 0.043(6) 0.042(8) 0.001(6) -0.005(6) -0.005(5)
C18 0.038(7) 0.047(6) 0.042(8) -0.004(6) 0.000(6) 0.000(6)
C21 0.056(8) 0.054(7) 0.050(8) 0.004(6) 0.001(6) 0.000(6)
C22 0.059(8) 0.057(7) 0.060(9) 0.006(6) 0.010(6) 0.001(6)
C23 0.054(8) 0.049(6) 0.056(8) 0.008(6) 0.005(6) -0.001(6)
C24 0.031(7) 0.044(6) 0.040(7) 0.001(6) -0.010(5) 0.004(5)
C25 0.046(8) 0.053(7) 0.044(8) -0.005(6) -0.002(6) -0.003(6)
C26 0.053(8) 0.056(7) 0.048(8) -0.002(6) 0.004(6) -0.001(6)
C27 0.035(7) 0.046(6) 0.032(7) 0.002(6) -0.011(5) -0.001(5)
C28 0.041(7) 0.049(6) 0.040(8) 0.001(6) -0.005(6) -0.002(6)
N29 0.034(7) 0.041(5) 0.036(7) 0.002(6) -0.009(5) 0.000(5)
C30 0.029(7) 0.038(6) 0.031(7) -0.002(6) -0.010(5) 0.003(5)
N31 0.030(6) 0.041(6) 0.032(7) -0.001(5) -0.007(5) 0.001(5)
N32 0.028(7) 0.049(5) 0.040(7) 0.001(6) -0.004(5) 0.004(5)
C33 0.030(7) 0.045(6) 0.031(7) -0.002(6) -0.007(5) 0.001(5)
N34 0.045(7) 0.043(6) 0.040(7) -0.004(6) 0.003(5) -0.003(5)
C35 0.042(7) 0.050(6) 0.043(8) -0.007(6) 0.003(6) -0.002(6)
C36 0.032(7) 0.048(6) 0.025(8) 0.001(6) -0.008(6) -0.005(6)
C37 0.048(8) 0.052(6) 0.046(8) 0.005(6) 0.003(6) 0.003(6)
C38 0.036(7) 0.043(6) 0.040(8) 0.004(6) 0.000(6) 0.007(6)
C41 0.062(8) 0.070(8) 0.057(9) -0.003(6) 0.002(6) -0.001(6)
C42 0.060(8) 0.063(7) 0.061(9) 0.008(6) -0.006(6) 0.001(6)
C43 0.056(8) 0.063(7) 0.062(9) -0.001(6) -0.002(6) 0.007(6)
C44 0.056(8) 0.065(7) 0.057(8) 0.000(6) -0.002(6) 0.000(6)
C45 0.069(8) 0.063(7) 0.068(9) -0.003(6) 0.005(6) 0.000(6)
C46 0.069(8) 0.069(7) 0.068(9) -0.009(7) 0.008(6) -0.001(7)
C47 0.063(8) 0.066(7) 0.061(8) 0.004(6) 0.000(6) 0.003(6)
C48 0.052(8) 0.064(7) 0.057(8) 0.003(6) -0.003(6) 0.000(6)
N49 0.055(7) 0.063(6) 0.059(8) 0.008(6) -0.001(6) -0.001(6)
C50 0.056(8) 0.063(7) 0.058(8) 0.002(6) 0.001(6) 0.000(6)
N51 0.061(8) 0.073(7) 0.063(8) -0.002(6) 0.007(6) 0.001(6)
N52 0.064(8) 0.069(6) 0.068(8) 0.000(6) 0.007(6) -0.001(6)
C53 0.038(7) 0.050(6) 0.044(8) 0.000(6) -0.011(5) 0.005(5)
N54 0.050(7) 0.054(7) 0.049(8) -0.003(6) -0.004(6) -0.001(6)
C55 0.047(8) 0.051(6) 0.044(8) 0.000(6) -0.007(6) -0.002(6)
C56 0.033(7) 0.044(7) 0.028(8) 0.002(6) -0.015(6) 0.005(6)
C57 0.056(8) 0.056(7) 0.056(8) -0.001(6) 0.005(6) 0.004(6)
C58 0.047(8) 0.053(6) 0.048(8) 0.002(6) 0.000(6) 0.005(6)

loop_
_atom_type_symbol
_atom_type_description
_atom_type_scat_dispersion_real
_atom_type_scat_dispersion_imag
_atom_type_scat_source
C C 0.0033 0.0016 'International Tables Vol C Tables 4.2.6.8 and 6.1.1.4'
H H 0.0000 0.0000 'International Tables Vol C Tables 4.2.6.8 and 6.1.1.4'
N N 0.0061 0.0033 'International Tables Vol C Tables 4.2.6.8 and 6.1.1.4'

loop_
_geom_angle_atom_site_label_1
_geom_angle_atom_site_label_2
_geom_angle_atom_site_label_3
_geom_angle
C2 C1 C6 120.0
C2 C1 H1 120.0
C6 C1 H1 120.0
C1 C2 C3 120.0
C1 C2 H2 120.0
C3 C2 H2 120.0
C4 C3 C2 120.0
C4 C3 H3 120.0
C2 C3 H3 120.0
C5 C4 C3 120.0
C5 C4 C7 119.4(11)
C3 C4 C7 120.6(11)
C6 C5 C4 120.0
C6 C5 H5 120.0
C4 C5 H5 120.0
C5 C6 C1 120.0
C5 C6 H6 120.0
C1 C6 H6 120.0
C8 C7 N12 127.0(18)
C8 C7 C4 120.2(16)
N12 C7 C4 112.7(16)
C7 C8 N9 116.7(18)
C7 C8 H8 121.6
N9 C8 H8 121.6
C10 N9 C8 118.2(17)
N9 C10 N11 122.9(17)
N9 C10 C13 118.9(16)
N11 C10 C13 118.2(16)
N12 N11 C10 115.4(15)
N11 N12 C7 119.9(16)
N14 C13 C18 125.4(18)
N14 C13 C10 116.8(17)
C18 C13 C10 117.8(17)
C15 N14 C13 116.6(18)
C16 C15 N14 127(2)
C16 C15 H15 116.6
N14 C15 H15 116.6
C15 C16 C17 118.9(19)
C15 C16 H16 120.6
C17 C16 H16 120.6
C16 C17 C18 116.9(18)
C16 C17 H17 121.6
C18 C17 H17 121.6
C13 C18 C17 115.5(18)
C13 C18 H18 122.3
C17 C18 H18 122.3
C22 C21 C26 120.0
C22 C21 H21 120.0
C26 C21 H21 120.0
C23 C22 C21 120.0
C23 C22 H22 120.0
C21 C22 H22 120.0
C22 C23 C24 120.0
C22 C23 H23 120.0
C24 C23 H23 120.0
C25 C24 C23 120.0
C25 C24 C27 118.6(11)
C23 C24 C27 121.4(11)
C24 C25 C26 120.0
C24 C25 H25 120.0
C26 C25 H25 120.0
C25 C26 C21 120.0
C25 C26 H26 120.0
C21 C26 H26 120.0
C28 C27 N32 127.4(18)
C28 C27 C24 120.1(16)
N32 C27 C24 112.5(15)
C27 C28 N29 117.3(18)
C27 C28 H28 121.3
N29 C28 H28 121.3
C30 N29 C28 117.8(16)
N29 C30 N31 122.0(16)
N29 C30 C33 119.4(16)
N31 C30 C33 118.6(15)
N32 N31 C30 118.0(15)
N31 N32 C27 117.5(15)
N34 C33 C38 125.7(18)
N34 C33 C30 118.3(16)
C38 C33 C30 115.9(17)
C35 N34 C33 115.2(17)
C36 C35 N34 127(2)
C36 C35 H35 116.4
N34 C35 H35 116.4
C35 C36 C37 119.5(19)
C35 C36 H36 120.2
C37 C36 H36 120.2
C36 C37 C38 116.0(18)
C36 C37 H37 122.0
C38 C37 H37 122.0
C33 C38 C37 116.4(18)
C33 C38 H38 121.8
C37 C38 H38 121.8
C42 C41 C46 120.0
C42 C41 H41 120.0
C46 C41 H41 120.0
C43 C42 C41 120.0
C43 C42 H42 120.0
C41 C42 H42 120.0
C44 C43 C42 120.0
C44 C43 H43 120.0
C42 C43 H43 120.0
C45 C44 C43 120.0
C45 C44 C47 120.6(12)
C43 C44 C47 119.4(12)
C44 C45 C46 120.0
C44 C45 H45 120.0
C46 C45 H45 120.0
C45 C46 C41 120.0
C45 C46 H46 120.0
C41 C46 H46 120.0
C48 C47 N52 126.7(19)
C48 C47 C44 120.1(17)
N52 C47 C44 113.2(17)
C47 C48 N49 119.6(19)
C47 C48 H48 120.2
N49 C48 H48 120.2
C50 N49 C48 115.3(17)
N49 C50 N51 123.4(18)
N49 C50 C53 119.8(17)
N51 C50 C53 116.8(17)
N52 N51 C50 117.0(17)
N51 N52 C47 118.0(17)
N54 C53 C58 126.1(18)
N54 C53 C50 117.0(17)
C58 C53 C50 116.9(17)
C55 N54 C53 113.9(18)
C56 C55 N54 129(2)
C56 C55 H55 115.7
N54 C55 H55 115.7
C55 C56 C57 119.5(19)
C55 C56 H56 120.3
C57 C56 H56 120.3
C56 C57 C58 114.8(18)
C56 C57 H57 122.6
C58 C57 H57 122.6
C53 C58 C57 117.1(18)
C53 C58 H58 121.5
C57 C58 H58 121.5

loop_
_geom_bond_atom_site_label_1
_geom_bond_atom_site_label_2
_geom_bond_distance
C1 C2 1.3900
C1 C6 1.3900
C1 H1 0.9500
C2 C3 1.3900
C2 H2 0.9500
C3 C4 1.3900
C3 H3 0.9500
C4 C5 1.3900
C4 C7 1.529(19)
C5 C6 1.3900
C5 H5 0.9500
C6 H6 0.9500
C7 C8 1.31(2)
C7 N12 1.38(2)
C8 N9 1.41(2)
C8 H8 0.9500
N9 C10 1.39(2)
C10 N11 1.45(2)
C10 C13 1.51(2)
N11 N12 1.346(19)
C13 N14 1.29(2)
C13 C18 1.31(2)
N14 C15 1.28(2)
C15 C16 1.27(2)
C15 H15 0.9500
C16 C17 1.36(2)
C16 H16 0.9500
C17 C18 1.44(2)
C17 H17 0.9500
C18 H18 0.9500
C21 C22 1.3900
C21 C26 1.3900
C21 H21 0.9500
C22 C23 1.3900
C22 H22 0.9500
C23 C24 1.3900
C23 H23 0.9500
C24 C25 1.3900
C24 C27 1.528(19)
C25 C26 1.3900
C25 H25 0.9500
C26 H26 0.9500
C27 C28 1.31(2)
C27 N32 1.38(2)
C28 N29 1.41(2)
C28 H28 0.9500
N29 C30 1.38(2)
C30 N31 1.44(2)
C30 C33 1.51(2)
N31 N32 1.339(19)
C33 N34 1.30(2)
C33 C38 1.31(2)
N34 C35 1.29(2)
C35 C36 1.27(2)
C35 H35 0.9500
C36 C37 1.36(2)
C36 H36 0.9500
C37 C38 1.44(2)
C37 H37 0.9500
C38 H38 0.9500
C41 C42 1.3900
C41 C46 1.3900
C41 H41 0.9500
C42 C43 1.3900
C42 H42 0.9500
C43 C44 1.3900
C43 H43 0.9500
C44 C45 1.3900
C44 C47 1.53(2)
C45 C46 1.3900
C45 H45 0.9500
C46 H46 0.9500
C47 C48 1.31(2)
C47 N52 1.38(2)
C48 N49 1.41(2)
C48 H48 0.9500
N49 C50 1.39(2)
C50 N51 1.45(2)
C50 C53 1.51(2)
N51 N52 1.34(2)
C53 N54 1.30(2)
C53 C58 1.31(2)
N54 C55 1.28(2)
C55 C56 1.27(2)
C55 H55 0.9500
C56 C57 1.36(2)
C56 H56 0.9500
C57 C58 1.44(2)
C57 H57 0.9500
C58 H58 0.9500

loop_
_geom_torsion_atom_site_label_1
_geom_torsion_atom_site_label_2
_geom_torsion_atom_site_label_3
_geom_torsion_atom_site_label_4
_geom_torsion
C6 C1 C2 C3 0.0
C1 C2 C3 C4 0.0
C2 C3 C4 C5 0.0
C2 C3 C4 C7 -178.3(16)
C3 C4 C5 C6 0.0
C7 C4 C5 C6 178.3(16)
C4 C5 C6 C1 0.0
C2 C1 C6 C5 0.0
C5 C4 C7 C8 171.5(10)
C3 C4 C7 C8 -10.3(17)
C5 C4 C7 N12 -7.1(16)
C3 C4 C7 N12 171.2(11)
N12 C7 C8 N9 -0.1(5)
C4 C7 C8 N9 -178.4(15)
C7 C8 N9 C10 0.0(4)
C8 N9 C10 N11 -0.1(10)
C8 N9 C10 C13 176.1(15)
N9 C10 N11 N12 0.2(12)
C13 C10 N11 N12 -176.0(15)
C10 N11 N12 C7 -0.3(12)
C8 C7 N12 N11 0.3(10)
C4 C7 N12 N11 178.7(15)
N9 C10 C13 N14 -8.2(17)
N11 C10 C13 N14 168.2(11)
N9 C10 C13 C18 168.7(12)
N11 C10 C13 C18 -14.9(19)
C18 C13 N14 C15 0.1(5)
C10 C13 N14 C15 176.8(16)
C13 N14 C15 C16 -0.3(6)
N14 C15 C16 C17 0.7(12)
C15 C16 C17 C18 -0.9(14)
N14 C13 C18 C17 -0.3(11)
C10 C13 C18 C17 -177.0(16)
C16 C17 C18 C13 0.7(13)
C26 C21 C22 C23 0.0
C21 C22 C23 C24 0.0
C22 C23 C24 C25 0.0
C22 C23 C24 C27 -179.1(16)
C23 C24 C25 C26 0.0
C27 C24 C25 C26 179.1(16)
C24 C25 C26 C21 0.0
C22 C21 C26 C25 0.0
C25 C24 C27 C28 176.1(10)
C23 C24 C27 C28 -4.8(17)
C25 C24 C27 N32 -2.5(16)
C23 C24 C27 N32 176.6(11)
N32 C27 C28 N29 0.0(5)
C24 C27 C28 N29 -178.3(15)
C27 C28 N29 C30 0.1(4)
C28 N29 C30 N31 -0.3(9)
C28 N29 C30 C33 179.2(13)
N29 C30 N31 N32 0.4(12)
C33 C30 N31 N32 -179.1(13)
C30 N31 N32 C27 -0.2(12)
C28 C27 N32 N31 0.1(10)
C24 C27 N32 N31 178.5(14)
N29 C30 C33 N34 -4.4(16)
N31 C30 C33 N34 175.2(10)
N29 C30 C33 C38 177.2(11)
N31 C30 C33 C38 -3.3(16)
C38 C33 N34 C35 0.1(5)
C30 C33 N34 C35 -178.2(14)
C33 N34 C35 C36 0.0(6)
N34 C35 C36 C37 0.1(12)
C35 C36 C37 C38 -0.2(13)
N34 C33 C38 C37 -0.3(10)
C30 C33 C38 C37 178.0(15)
C36 C37 C38 C33 0.3(13)
C46 C41 C42 C43 0.0
C41 C42 C43 C44 0.0
C42 C43 C44 C45 0.0
C42 C43 C44 C47 179.1(18)
C43 C44 C45 C46 0.0
C47 C44 C45 C46 -179.1(18)
C44 C45 C46 C41 0.0
C42 C41 C46 C45 0.0
C45 C44 C47 C48 -167.1(12)
C43 C44 C47 C48 13.7(19)
C45 C44 C47 N52 13.9(19)
C43 C44 C47 N52 -165.2(12)
N52 C47 C48 N49 -0.1(5)
C44 C47 C48 N49 -178.9(18)
C47 C48 N49 C50 -0.1(4)
C48 N49 C50 N51 0.1(10)
C48 N49 C50 C53 -177.7(18)
N49 C50 N51 N52 0.0(13)
C53 C50 N51 N52 177.8(17)
C50 N51 N52 C47 -0.1(12)
C48 C47 N52 N51 0.2(10)
C44 C47 N52 N51 179.0(17)
N49 C50 C53 N54 -3(2)
N51 C50 C53 N54 179.2(12)
N49 C50 C53 C58 179.8(13)
N51 C50 C53 C58 1.9(19)
C58 C53 N54 C55 0.0(5)
C50 C53 N54 C55 -177.0(16)
C53 N54 C55 C56 -0.1(6)
N54 C55 C56 C57 0.4(12)
C55 C56 C57 C58 -0.5(13)
N54 C53 C58 C57 -0.2(11)
C50 C53 C58 C57 176.9(17)
C56 C57 C58 C53 0.4(13)
